data_7234409
loop_
_publ_author_name
'Wenlong Li'
'Yunsong Cai'
'Xin Li'
'Hans Agren'
'He Tian'
'Wei-Hong Zhu'

_publ_section_title
;
 Sterically hindered diarylethenes with a benzobis(thiadiazole) bridge:
 photochemical and kinetic studies
;
_journal_name_full 'Journal of Materials Chemistry C'
_journal_page_first 8665
_journal_page_last 8674
_journal_paper_doi 10.1039/C5TC01796C
_journal_volume 3
_journal_year 2015
_chemical_formula_moiety 'C24 H14 N4 O2 S2'
_chemical_formula_sum 'C24 H14 N4 O2 S2'
_chemical_formula_weight 454.51
_chemical_properties_physical Light-sensitive
_space_group_crystal_system monoclinic
_space_group_IT_number 14
_space_group_name_Hall '-P 2ybc'
_space_group_name_H-M_alt 'P 1 21/c 1'
_atom_sites_solution_hydrogens geom
_cell_angle_alpha 90
_cell_angle_beta 90.046(5)
_cell_angle_gamma 90
_cell_formula_units_Z 8
_cell_length_a 12.725(4)
_cell_length_b 19.714(6)
_cell_length_c 15.431(5)
_cell_measurement_reflns_used 2643
_cell_measurement_temperature 140(2)
_cell_measurement_theta_max 20.27
_cell_measurement_theta_min 3.09
_cell_volume 3871(2)
_computing_cell_refinement 'Bruker SAINT'
_computing_data_collection 'Bruker APEX2'
_computing_data_reduction 'Bruker SAINT'
_computing_molecular_graphics 'Bruker SHELXTL'
_computing_publication_material 'Bruker SHELXTL'
_computing_structure_refinement 'SHELXL-2013 (Sheldrick, 2013)'
_computing_structure_solution 'SHELXS-97 (Sheldrick, 2008)'
_diffrn_ambient_temperature 140(2)
_diffrn_measured_fraction_theta_full 1.000
_diffrn_measured_fraction_theta_max 1.000
_diffrn_measurement_device_type 'Bruker APEX-II CCD'
_diffrn_measurement_method '\f and \w scans'
_diffrn_radiation_type MoK\a
_diffrn_radiation_wavelength 0.71073
_diffrn_reflns_av_R_equivalents 0.0961
_diffrn_reflns_av_unetI/netI 0.0947
_diffrn_reflns_Laue_measured_fraction_full 1.000
_diffrn_reflns_Laue_measured_fraction_max 1.000
_diffrn_reflns_limit_h_max 16
_diffrn_reflns_limit_h_min -16
_diffrn_reflns_limit_k_max 21
_diffrn_reflns_limit_k_min -25
_diffrn_reflns_limit_l_max 19
_diffrn_reflns_limit_l_min -19
_diffrn_reflns_number 30337
_diffrn_reflns_point_group_measured_fraction_full 1.000
_diffrn_reflns_point_group_measured_fraction_max 1.000
_diffrn_reflns_theta_full 25.242
_diffrn_reflns_theta_max 27.000
_diffrn_reflns_theta_min 1.033
_exptl_absorpt_coefficient_mu 0.308
_exptl_absorpt_correction_T_max 0.7461
_exptl_absorpt_correction_T_min 0.6320
_exptl_absorpt_correction_type multi-scan
_exptl_absorpt_process_details sadabs
_exptl_crystal_colour red
_exptl_crystal_density_diffrn 1.560
_exptl_crystal_description block
_exptl_crystal_F_000 1872
_exptl_crystal_recrystallization_method 'Vapour Deposition'
_exptl_crystal_size_max 0.150
_exptl_crystal_size_mid 0.120
_exptl_crystal_size_min 0.080
_refine_diff_density_max 0.740
_refine_diff_density_min -0.537
_refine_diff_density_rms 0.095
_refine_ls_extinction_coef .
_refine_ls_extinction_method none
_refine_ls_goodness_of_fit_ref 0.951
_refine_ls_hydrogen_treatment constr
_refine_ls_matrix_type full
_refine_ls_number_parameters 582
_refine_ls_number_reflns 8440
_refine_ls_number_restraints 0
_refine_ls_restrained_S_all 0.951
_refine_ls_R_factor_all 0.1277
_refine_ls_R_factor_gt 0.0677
_refine_ls_shift/su_max 0.001
_refine_ls_shift/su_mean 0.000
_refine_ls_structure_factor_coef Fsqd
_refine_ls_weighting_details 'w=1/[\s^2^(Fo^2^)+(0.1212P)^2^+2.0748P] where P=(Fo^2^+2Fc^2^)/3'
_refine_ls_weighting_scheme calc
_refine_ls_wR_factor_gt 0.1682
_refine_ls_wR_factor_ref 0.2090
_reflns_Friedel_coverage 0.000
_reflns_Friedel_fraction_full .
_reflns_Friedel_fraction_max .
_reflns_number_gt 5140
_reflns_number_total 8440
_reflns_threshold_expression 'I > 2\s(I)'
_cod_data_source_file J-Mater-Chem-C-2015-3-8665.cif
_cod_data_source_block mo_dm14136_0m
_cod_original_sg_symbol_H-M 'P 21/c'
_cod_database_code 7234409
_shelx_space_group_comment
; 
The symmetry employed for this shelxl refinement is uniquely defined 
by the following loop, which should always be used as a source of 
symmetry information in preference to the above space-group names. 
They are only intended as comments. 
;
_shelx_estimated_absorpt_t_min 0.955
_shelx_estimated_absorpt_t_max 0.976
_shelxl_version_number 2013-4

loop_
_space_group_symop_operation_xyz
'x, y, z'
'-x, y+1/2, -z+1/2'
'-x, -y, -z'
'x, -y-1/2, z-1/2'

loop_
_atom_site_label
_atom_site_type_symbol
_atom_site_fract_x
_atom_site_fract_y
_atom_site_fract_z
_atom_site_U_iso_or_equiv
_atom_site_adp_type
_atom_site_occupancy
_atom_site_site_symmetry_order
_atom_site_calc_flag
_atom_site_refinement_flags_posn
_atom_site_refinement_flags_adp
_atom_site_refinement_flags_occupancy
_atom_site_disorder_assembly
_atom_site_disorder_group
S1 S 0.29981(14) 0.59544(8) 0.97059(11) 0.0377(4) Uani 1 1 d . . . . .
S2 S -0.00673(15) 0.56996(8) 0.66967(12) 0.0439(4) Uani 1 1 d . . . . .
S3 S 0.50181(14) 0.56985(8) 1.13955(11) 0.0362(4) Uani 1 1 d . . . . .
S4 S 0.77518(14) 0.56883(8) 0.82219(12) 0.0378(4) Uani 1 1 d . . . . .
N1 N 0.2757(4) 0.6751(2) 0.9520(3) 0.0313(12) Uani 1 1 d . . . . .
N2 N 0.2290(4) 0.5619(3) 0.8926(3) 0.0376(13) Uani 1 1 d . . . . .
N3 N 0.0105(4) 0.6522(3) 0.6709(4) 0.0406(13) Uani 1 1 d . . . . .
N4 N 0.0684(4) 0.5488(3) 0.7507(4) 0.0400(13) Uani 1 1 d . . . . .
N5 N 0.5147(4) 0.6518(2) 1.1258(3) 0.0314(12) Uani 1 1 d . . . . .
N6 N 0.5730(4) 0.5426(2) 1.0605(3) 0.0312(12) Uani 1 1 d . . . . .
N7 N 0.7581(4) 0.6503(2) 0.8345(3) 0.0326(12) Uani 1 1 d . . . . .
N8 N 0.7108(4) 0.5423(2) 0.9059(3) 0.0363(13) Uani 1 1 d . . . . .
O1 O 0.1766(4) 0.9231(2) 0.8705(3) 0.0415(11) Uani 1 1 d . . . . .
O2 O 0.1085(4) 0.9093(2) 0.6897(3) 0.0392(11) Uani 1 1 d . . . . .
O3 O 0.6042(3) 0.90602(19) 1.0727(3) 0.0330(10) Uani 1 1 d . . . . .
O4 O 0.6728(4) 0.9068(2) 0.8930(3) 0.0345(10) Uani 1 1 d . . . . .
C1 C 0.0077(5) 0.8695(3) 0.8492(5) 0.0418(16) Uani 1 1 d . . . . .
H1A H -0.0055 0.8765 0.9111 0.063 Uiso 1 1 calc R U . . .
H1B H -0.0275 0.8279 0.8300 0.063 Uiso 1 1 calc R U . . .
H1C H -0.0196 0.9082 0.8163 0.063 Uiso 1 1 calc R U . . .
C2 C 0.1263(5) 0.8629(3) 0.8337(4) 0.0349(15) Uani 1 1 d . . . . .
C3 C 0.2167(5) 0.9028(3) 0.9485(4) 0.0344(14) Uani 1 1 d . . . . .
C4 C 0.2559(5) 0.9485(3) 1.0105(5) 0.0400(16) Uani 1 1 d . . . . .
H4 H 0.2572 0.9959 0.9997 0.048 Uiso 1 1 calc R U . . .
C5 C 0.2920(5) 0.9223(3) 1.0871(4) 0.0391(16) Uani 1 1 d . . . . .
H5 H 0.3178 0.9521 1.1305 0.047 Uiso 1 1 calc R U . . .
C6 C 0.2917(5) 0.8530(3) 1.1026(4) 0.0352(14) Uani 1 1 d . . . . .
H6 H 0.3168 0.8364 1.1566 0.042 Uiso 1 1 calc R U . . .
C7 C 0.2561(5) 0.8079(3) 1.0417(4) 0.0311(14) Uani 1 1 d . . . . .
H7 H 0.2579 0.7606 1.0530 0.037 Uiso 1 1 calc R U . . .
C8 C 0.2169(5) 0.8322(3) 0.9623(4) 0.0309(13) Uani 1 1 d . . . . .
C9 C 0.1736(5) 0.8031(3) 0.8819(4) 0.0282(13) Uani 1 1 d . . . . .
C10 C 0.1671(4) 0.7407(3) 0.8461(4) 0.0281(13) Uani 1 1 d . . . . .
C11 C 0.2087(5) 0.6782(3) 0.8837(3) 0.0267(12) Uani 1 1 d . . . . .
C12 C 0.1827(5) 0.6119(3) 0.8527(4) 0.0279(13) Uani 1 1 d . . . . .
C13 C 0.1103(5) 0.6059(3) 0.7798(4) 0.0318(14) Uani 1 1 d . . . . .
C14 C 0.0777(5) 0.6656(3) 0.7349(4) 0.0293(13) Uani 1 1 d . . . . .
C15 C 0.1168(5) 0.7336(3) 0.7581(4) 0.0287(13) Uani 1 1 d . . . . .
C16 C 0.1082(5) 0.7898(3) 0.7068(4) 0.0308(14) Uani 1 1 d . . . . .
C17 C 0.0612(5) 0.8079(3) 0.6229(4) 0.0284(13) Uani 1 1 d . . . . .
C18 C 0.0166(5) 0.7722(3) 0.5534(4) 0.0347(15) Uani 1 1 d . . . . .
H18 H 0.0158 0.7241 0.5530 0.042 Uiso 1 1 calc R U . . .
C19 C -0.0265(5) 0.8088(3) 0.4851(4) 0.0373(15) Uani 1 1 d . . . . .
H19 H -0.0593 0.7854 0.4385 0.045 Uiso 1 1 calc R U . . .
C20 C -0.0224(5) 0.8784(4) 0.4840(4) 0.0444(18) Uani 1 1 d . . . . .
H20 H -0.0511 0.9021 0.4358 0.053 Uiso 1 1 calc R U . . .
C21 C 0.0213(6) 0.9144(4) 0.5495(5) 0.0478(19) Uani 1 1 d . . . . .
H21 H 0.0231 0.9626 0.5481 0.057 Uiso 1 1 calc R U . . .
C22 C 0.0634(5) 0.8786(3) 0.6191(4) 0.0333(14) Uani 1 1 d . . . . .
C23 C 0.1552(5) 0.8558(3) 0.7416(4) 0.0339(15) Uani 1 1 d . . . . .
C24 C 0.2747(5) 0.8589(3) 0.7244(5) 0.0424(16) Uani 1 1 d . . . . .
H24A H 0.2878 0.8551 0.6620 0.064 Uiso 1 1 calc R U . . .
H24B H 0.3095 0.8214 0.7547 0.064 Uiso 1 1 calc R U . . .
H24C H 0.3026 0.9021 0.7457 0.064 Uiso 1 1 calc R U . . .
C25 C 0.7722(5) 0.8517(3) 1.0459(4) 0.0336(15) Uani 1 1 d . . . . .
H25A H 0.8013 0.8922 1.0180 0.050 Uiso 1 1 calc R U . . .
H25B H 0.8055 0.8112 1.0216 0.050 Uiso 1 1 calc R U . . .
H25C H 0.7858 0.8538 1.1084 0.050 Uiso 1 1 calc R U . . .
C26 C 0.6517(5) 0.8487(3) 1.0297(4) 0.0326(14) Uani 1 1 d . . . . .
C27 C 0.5613(5) 0.8807(3) 1.1473(4) 0.0306(14) Uani 1 1 d . . . . .
C28 C 0.5240(5) 0.9231(3) 1.2117(4) 0.0365(16) Uani 1 1 d . . . . .
H28 H 0.5278 0.9711 1.2071 0.044 Uiso 1 1 calc R U . . .
C29 C 0.4809(5) 0.8913(3) 1.2833(4) 0.0344(15) Uani 1 1 d . . . . .
H29 H 0.4542 0.9181 1.3295 0.041 Uiso 1 1 calc R U . . .
C30 C 0.4759(5) 0.8222(3) 1.2889(4) 0.0338(14) Uani 1 1 d . . . . .
H30 H 0.4464 0.8020 1.3392 0.041 Uiso 1 1 calc R U . . .
C31 C 0.5128(5) 0.7809(3) 1.2230(4) 0.0309(14) Uani 1 1 d . . . . .
H31 H 0.5083 0.7330 1.2283 0.037 Uiso 1 1 calc R U . . .
C32 C 0.5570(5) 0.8102(3) 1.1482(4) 0.0291(13) Uani 1 1 d . . . . .
C33 C 0.6029(4) 0.7857(3) 1.0689(4) 0.0275(13) Uani 1 1 d . . . . .
C34 C 0.6123(4) 0.7260(3) 1.0242(4) 0.0257(12) Uani 1 1 d . . . . .
C35 C 0.5773(5) 0.6605(3) 1.0581(4) 0.0267(13) Uani 1 1 d . . . . .
C36 C 0.6085(5) 0.5969(3) 1.0206(4) 0.0321(14) Uani 1 1 d . . . . .
C37 C 0.6729(5) 0.5966(3) 0.9449(4) 0.0283(13) Uani 1 1 d . . . . .
C38 C 0.6999(5) 0.6608(3) 0.9035(4) 0.0296(14) Uani 1 1 d . . . . .
C39 C 0.6645(4) 0.7261(3) 0.9377(4) 0.0250(13) Uani 1 1 d . . . . .
C40 C 0.6734(5) 0.7860(3) 0.8952(4) 0.0304(14) Uani 1 1 d . . . . .
C41 C 0.7208(5) 0.8109(3) 0.8141(4) 0.0313(14) Uani 1 1 d . . . . .
C42 C 0.7648(5) 0.7814(3) 0.7404(4) 0.0300(13) Uani 1 1 d . . . . .
H42 H 0.7714 0.7335 0.7357 0.036 Uiso 1 1 calc R U . . .
C43 C 0.7987(5) 0.8234(3) 0.6743(4) 0.0319(13) Uani 1 1 d . . . . .
H43 H 0.8286 0.8037 0.6239 0.038 Uiso 1 1 calc R U . . .
C44 C 0.7904(4) 0.8928(3) 0.6792(4) 0.0339(14) Uani 1 1 d . . . . .
H44 H 0.8137 0.9200 0.6322 0.041 Uiso 1 1 calc R U . . .
C45 C 0.7482(5) 0.9234(3) 0.7524(4) 0.0348(15) Uani 1 1 d . . . . .
H45 H 0.7430 0.9713 0.7570 0.042 Uiso 1 1 calc R U . . .
C46 C 0.7145(5) 0.8818(3) 0.8176(4) 0.0352(14) Uani 1 1 d . . . . .
C47 C 0.6232(5) 0.8491(3) 0.9360(4) 0.0302(14) Uani 1 1 d . . . . .
C48 C 0.5052(5) 0.8532(3) 0.9196(4) 0.0337(14) Uani 1 1 d . . . . .
H48A H 0.4767 0.8936 0.9482 0.051 Uiso 1 1 calc R U . . .
H48B H 0.4709 0.8126 0.9429 0.051 Uiso 1 1 calc R U . . .
H48C H 0.4921 0.8561 0.8571 0.051 Uiso 1 1 calc R U . . .

loop_
_atom_site_aniso_label
_atom_site_aniso_U_11
_atom_site_aniso_U_22
_atom_site_aniso_U_33
_atom_site_aniso_U_23
_atom_site_aniso_U_13
_atom_site_aniso_U_12
S1 0.0445(10) 0.0299(8) 0.0386(9) 0.0028(7) -0.0066(8) 0.0095(7)
S2 0.0387(9) 0.0368(8) 0.0562(10) -0.0048(8) -0.0121(10) -0.0045(8)
S3 0.0354(9) 0.0263(7) 0.0468(9) 0.0048(7) -0.0006(9) -0.0050(7)
S4 0.0367(9) 0.0336(8) 0.0432(9) -0.0064(7) -0.0012(8) 0.0050(7)
N1 0.033(3) 0.030(3) 0.031(3) 0.005(2) 0.003(2) 0.009(2)
N2 0.036(3) 0.033(3) 0.044(3) -0.010(2) -0.011(3) 0.010(2)
N3 0.034(3) 0.038(3) 0.050(3) -0.001(3) -0.011(3) -0.003(2)
N4 0.033(3) 0.035(3) 0.053(4) -0.007(3) -0.009(3) 0.000(2)
N5 0.029(3) 0.030(3) 0.035(3) 0.002(2) -0.004(2) -0.002(2)
N6 0.025(3) 0.028(3) 0.041(3) 0.002(2) -0.007(2) -0.003(2)
N7 0.028(3) 0.034(3) 0.035(3) -0.002(2) -0.001(2) 0.005(2)
N8 0.034(3) 0.026(3) 0.049(3) -0.008(2) -0.008(3) 0.005(2)
O1 0.043(3) 0.028(2) 0.054(3) 0.002(2) -0.015(2) 0.000(2)
O2 0.043(3) 0.029(2) 0.046(3) 0.011(2) -0.009(2) 0.001(2)
O3 0.040(3) 0.023(2) 0.036(2) -0.0025(19) 0.001(2) -0.0011(18)
O4 0.037(2) 0.023(2) 0.044(3) 0.0037(19) 0.011(2) -0.0032(18)
C1 0.028(3) 0.040(4) 0.058(4) 0.005(3) -0.014(3) 0.012(3)
C2 0.032(3) 0.022(3) 0.051(4) -0.004(3) -0.012(3) 0.000(2)
C3 0.028(3) 0.035(3) 0.040(3) -0.002(3) -0.009(3) -0.001(3)
C4 0.038(4) 0.025(3) 0.057(4) -0.003(3) -0.009(3) -0.003(3)
C5 0.035(4) 0.040(4) 0.042(4) -0.010(3) -0.001(3) -0.001(3)
C6 0.027(3) 0.042(4) 0.037(4) -0.003(3) -0.004(3) 0.002(3)
C7 0.030(3) 0.036(3) 0.027(3) 0.001(3) 0.002(3) 0.000(3)
C8 0.022(3) 0.032(3) 0.039(3) 0.002(3) -0.003(3) -0.004(3)
C9 0.019(3) 0.030(3) 0.036(3) -0.004(3) -0.001(2) -0.001(2)
C10 0.023(3) 0.031(3) 0.030(3) 0.006(3) 0.000(2) 0.003(2)
C11 0.028(3) 0.031(3) 0.021(3) -0.001(2) -0.004(2) 0.005(3)
C12 0.028(3) 0.022(3) 0.033(3) 0.005(2) 0.007(3) 0.000(2)
C13 0.026(3) 0.026(3) 0.043(4) 0.001(3) 0.004(3) 0.001(3)
C14 0.021(3) 0.037(3) 0.030(3) -0.007(3) -0.001(3) 0.002(3)
C15 0.025(3) 0.029(3) 0.033(3) -0.004(3) -0.004(3) 0.004(2)
C16 0.023(3) 0.034(3) 0.036(3) -0.001(3) -0.004(3) 0.000(3)
C17 0.018(3) 0.044(4) 0.023(3) 0.002(3) 0.001(2) 0.002(3)
C18 0.024(3) 0.048(4) 0.032(3) 0.004(3) 0.000(3) 0.004(3)
C19 0.026(3) 0.053(4) 0.032(3) 0.004(3) -0.005(3) 0.003(3)
C20 0.031(4) 0.070(5) 0.033(4) 0.018(3) -0.003(3) 0.006(3)
C21 0.061(5) 0.040(4) 0.042(4) 0.018(3) 0.010(4) 0.013(3)
C22 0.031(3) 0.045(4) 0.024(3) 0.007(3) -0.003(3) 0.004(3)
C23 0.033(4) 0.029(3) 0.040(4) 0.004(3) -0.006(3) 0.004(3)
C24 0.026(3) 0.053(4) 0.048(4) 0.014(3) -0.006(3) -0.003(3)
C25 0.031(4) 0.031(3) 0.039(4) 0.003(3) -0.008(3) -0.009(3)
C26 0.029(3) 0.031(3) 0.038(4) -0.008(3) 0.005(3) 0.000(3)
C27 0.029(3) 0.035(3) 0.027(3) 0.000(3) 0.001(3) 0.000(3)
C28 0.031(4) 0.028(3) 0.050(4) -0.007(3) 0.002(3) 0.000(3)
C29 0.026(3) 0.036(4) 0.041(4) -0.007(3) -0.006(3) 0.003(3)
C30 0.026(3) 0.039(3) 0.037(3) 0.003(3) -0.002(3) 0.000(3)
C31 0.030(3) 0.029(3) 0.033(3) -0.001(3) -0.003(3) 0.003(3)
C32 0.020(3) 0.030(3) 0.038(4) 0.003(3) 0.000(3) -0.001(2)
C33 0.024(3) 0.028(3) 0.030(3) 0.003(2) -0.002(3) 0.001(2)
C34 0.017(3) 0.024(3) 0.036(3) 0.002(3) -0.003(3) -0.002(2)
C35 0.024(3) 0.032(3) 0.025(3) 0.000(2) -0.005(2) -0.006(2)
C36 0.030(3) 0.021(3) 0.045(4) 0.003(3) -0.020(3) 0.002(3)
C37 0.029(3) 0.030(3) 0.027(3) 0.001(3) -0.003(3) 0.003(3)
C38 0.026(3) 0.026(3) 0.037(3) 0.001(3) -0.010(3) 0.003(3)
C39 0.022(3) 0.018(3) 0.035(3) -0.001(2) -0.003(3) 0.002(2)
C40 0.029(3) 0.025(3) 0.037(4) -0.004(3) -0.001(3) -0.004(3)
C41 0.025(3) 0.031(3) 0.038(3) -0.001(3) -0.007(3) -0.001(3)
C42 0.026(3) 0.031(3) 0.033(3) -0.001(3) 0.001(3) -0.003(2)
C43 0.025(3) 0.042(3) 0.028(3) -0.002(3) 0.000(3) -0.006(3)
C44 0.019(3) 0.045(4) 0.037(3) 0.010(3) 0.003(3) -0.003(3)
C45 0.030(3) 0.030(3) 0.044(4) 0.007(3) -0.004(3) -0.004(3)
C46 0.031(3) 0.038(3) 0.037(4) -0.003(3) -0.007(3) -0.002(3)
C47 0.030(3) 0.019(3) 0.041(4) 0.001(3) -0.002(3) -0.002(2)
C48 0.025(3) 0.034(3) 0.041(3) 0.002(3) -0.004(3) 0.004(3)

loop_
_atom_type_symbol
_atom_type_description
_atom_type_scat_dispersion_real
_atom_type_scat_dispersion_imag
_atom_type_scat_source
C C 0.0033 0.0016 'International Tables Vol C Tables 4.2.6.8 and 6.1.1.4'
H H 0.0000 0.0000 'International Tables Vol C Tables 4.2.6.8 and 6.1.1.4'
N N 0.0061 0.0033 'International Tables Vol C Tables 4.2.6.8 and 6.1.1.4'
O O 0.0106 0.0060 'International Tables Vol C Tables 4.2.6.8 and 6.1.1.4'
S S 0.1246 0.1234 'International Tables Vol C Tables 4.2.6.8 and 6.1.1.4'

loop_
_geom_angle_atom_site_label_1
_geom_angle_atom_site_label_2
_geom_angle_atom_site_label_3
_geom_angle
_geom_angle_site_symmetry_1
_geom_angle_site_symmetry_3
N1 S1 N2 99.0(3) . .
N4 S2 N3 99.6(3) . .
N6 S3 N5 100.1(3) . .
N8 S4 N7 99.1(3) . .
C11 N1 S1 107.5(4) . .
C12 N2 S1 106.8(4) . .
C14 N3 S2 106.9(4) . .
C13 N4 S2 106.2(4) . .
C35 N5 S3 106.9(4) . .
C36 N6 S3 106.0(4) . .
C38 N7 S4 109.0(4) . .
C37 N8 S4 106.6(4) . .
C3 O1 C2 105.6(5) . .
C22 O2 C23 106.7(4) . .
C27 O3 C26 105.6(4) . .
C46 O4 C47 105.9(4) . .
C2 C1 H1A 109.5 . .
C2 C1 H1B 109.5 . .
H1A C1 H1B 109.5 . .
C2 C1 H1C 109.5 . .
H1A C1 H1C 109.5 . .
H1B C1 H1C 109.5 . .
O1 C2 C23 110.0(5) . .
O1 C2 C9 105.5(5) . .
C23 C2 C9 107.4(5) . .
O1 C2 C1 107.6(5) . .
C23 C2 C1 113.9(5) . .
C9 C2 C1 112.2(5) . .
O1 C3 C4 123.0(6) . .
O1 C3 C8 115.0(5) . .
C4 C3 C8 121.9(6) . .
C5 C4 C3 117.8(6) . .
C5 C4 H4 121.1 . .
C3 C4 H4 121.1 . .
C4 C5 C6 121.3(6) . .
C4 C5 H5 119.4 . .
C6 C5 H5 119.4 . .
C7 C6 C5 121.4(6) . .
C7 C6 H6 119.3 . .
C5 C6 H6 119.3 . .
C6 C7 C8 119.6(6) . .
C6 C7 H7 120.2 . .
C8 C7 H7 120.2 . .
C7 C8 C3 117.9(5) . .
C7 C8 C9 137.2(6) . .
C3 C8 C9 104.9(5) . .
C10 C9 C8 136.2(6) . .
C10 C9 C2 118.9(5) . .
C8 C9 C2 104.9(5) . .
C9 C10 C11 125.7(5) . .
C9 C10 C15 118.6(5) . .
C11 C10 C15 115.6(5) . .
N1 C11 C12 111.3(5) . .
N1 C11 C10 125.0(5) . .
C12 C11 C10 123.7(5) . .
N2 C12 C11 115.5(6) . .
N2 C12 C13 126.0(5) . .
C11 C12 C13 118.6(5) . .
N4 C13 C14 114.9(6) . .
N4 C13 C12 125.8(6) . .
C14 C13 C12 119.3(5) . .
N3 C14 C13 112.5(5) . .
N3 C14 C15 125.2(6) . .
C13 C14 C15 122.3(5) . .
C16 C15 C14 124.7(5) . .
C16 C15 C10 118.7(5) . .
C14 C15 C10 116.5(5) . .
C15 C16 C17 137.7(6) . .
C15 C16 C23 117.1(5) . .
C17 C16 C23 105.2(5) . .
C22 C17 C18 118.5(5) . .
C22 C17 C16 105.7(5) . .
C18 C17 C16 135.8(6) . .
C19 C18 C17 118.6(6) . .
C19 C18 H18 120.7 . .
C17 C18 H18 120.7 . .
C20 C19 C18 120.9(6) . .
C20 C19 H19 119.6 . .
C18 C19 H19 119.6 . .
C21 C20 C19 122.0(6) . .
C21 C20 H20 119.0 . .
C19 C20 H20 119.0 . .
C20 C21 C22 117.9(7) . .
C20 C21 H21 121.1 . .
C22 C21 H21 121.1 . .
O2 C22 C21 123.3(6) . .
O2 C22 C17 114.6(5) . .
C21 C22 C17 122.1(6) . .
O2 C23 C2 111.1(5) . .
O2 C23 C16 105.4(5) . .
C2 C23 C16 108.7(5) . .
O2 C23 C24 106.2(5) . .
C2 C23 C24 114.1(5) . .
C16 C23 C24 111.0(5) . .
C23 C24 H24A 109.5 . .
C23 C24 H24B 109.5 . .
H24A C24 H24B 109.5 . .
C23 C24 H24C 109.5 . .
H24A C24 H24C 109.5 . .
H24B C24 H24C 109.5 . .
C26 C25 H25A 109.5 . .
C26 C25 H25B 109.5 . .
H25A C25 H25B 109.5 . .
C26 C25 H25C 109.5 . .
H25A C25 H25C 109.5 . .
H25B C25 H25C 109.5 . .
O3 C26 C47 109.9(5) . .
O3 C26 C33 106.6(5) . .
C47 C26 C33 107.0(5) . .
O3 C26 C25 108.0(5) . .
C47 C26 C25 113.3(5) . .
C33 C26 C25 111.8(5) . .
O3 C27 C28 121.5(5) . .
O3 C27 C32 112.9(5) . .
C28 C27 C32 125.6(6) . .
C27 C28 C29 115.9(6) . .
C27 C28 H28 122.0 . .
C29 C28 H28 122.0 . .
C30 C29 C28 121.3(6) . .
C30 C29 H29 119.3 . .
C28 C29 H29 119.3 . .
C29 C30 C31 121.6(6) . .
C29 C30 H30 119.2 . .
C31 C30 H30 119.2 . .
C30 C31 C32 119.8(6) . .
C30 C31 H31 120.1 . .
C32 C31 H31 120.1 . .
C27 C32 C31 115.7(5) . .
C27 C32 C33 108.1(5) . .
C31 C32 C33 136.2(6) . .
C34 C33 C32 138.7(6) . .
C34 C33 C26 117.9(5) . .
C32 C33 C26 103.4(5) . .
C33 C34 C35 123.5(6) . .
C33 C34 C39 119.3(5) . .
C35 C34 C39 117.2(5) . .
N5 C35 C36 111.8(5) . .
N5 C35 C34 125.4(5) . .
C36 C35 C34 122.8(6) . .
N6 C36 C37 125.2(6) . .
N6 C36 C35 115.3(6) . .
C37 C36 C35 119.5(5) . .
N8 C37 C36 125.9(6) . .
N8 C37 C38 114.8(6) . .
C36 C37 C38 119.3(5) . .
N7 C38 C37 110.5(5) . .
N7 C38 C39 127.2(5) . .
C37 C38 C39 122.3(6) . .
C40 C39 C38 124.6(6) . .
C40 C39 C34 118.1(5) . .
C38 C39 C34 117.3(5) . .
C39 C40 C41 137.3(6) . .
C39 C40 C47 118.2(5) . .
C41 C40 C47 104.5(5) . .
C42 C41 C46 118.0(6) . .
C42 C41 C40 136.0(6) . .
C46 C41 C40 106.0(5) . .
C43 C42 C41 118.5(6) . .
C43 C42 H42 120.7 . .
C41 C42 H42 120.7 . .
C44 C43 C42 122.1(6) . .
C44 C43 H43 118.9 . .
C42 C43 H43 118.9 . .
C43 C44 C45 120.5(6) . .
C43 C44 H44 119.8 . .
C45 C44 H44 119.8 . .
C46 C45 C44 117.4(6) . .
C46 C45 H45 121.3 . .
C44 C45 H45 121.3 . .
C45 C46 O4 122.1(6) . .
C45 C46 C41 123.5(6) . .
O4 C46 C41 114.4(5) . .
O4 C47 C26 109.8(5) . .
O4 C47 C48 107.9(5) . .
C26 C47 C48 113.6(5) . .
O4 C47 C40 105.4(5) . .
C26 C47 C40 107.1(5) . .
C48 C47 C40 112.7(5) . .
C47 C48 H48A 109.5 . .
C47 C48 H48B 109.5 . .
H48A C48 H48B 109.5 . .
C47 C48 H48C 109.5 . .
H48A C48 H48C 109.5 . .
H48B C48 H48C 109.5 . .

loop_
_geom_bond_atom_site_label_1
_geom_bond_atom_site_label_2
_geom_bond_distance
_geom_bond_site_symmetry_2
S1 N1 1.625(5) .
S1 N2 1.642(5) .
S2 N4 1.628(6) .
S2 N3 1.637(5) .
S3 N6 1.612(6) .
S3 N5 1.639(5) .
S4 N8 1.617(6) .
S4 N7 1.632(5) .
N1 C11 1.357(7) .
N2 C12 1.303(7) .
N3 C14 1.332(8) .
N4 C13 1.323(7) .
N5 C35 1.325(8) .
N6 C36 1.316(8) .
N7 C38 1.314(8) .
N8 C37 1.321(8) .
O1 C3 1.366(8) .
O1 C2 1.462(7) .
O2 C22 1.373(8) .
O2 C23 1.451(7) .
O3 C27 1.368(7) .
O3 C26 1.443(7) .
O4 C46 1.371(8) .
O4 C47 1.460(7) .
C1 C2 1.533(9) .
C1 H1A 0.9800 .
C1 H1B 0.9800 .
C1 H1C 0.9800 .
C2 C23 1.476(9) .
C2 C9 1.519(8) .
C3 C4 1.405(9) .
C3 C8 1.409(8) .
C4 C5 1.369(9) .
C4 H4 0.9500 .
C5 C6 1.387(9) .
C5 H5 0.9500 .
C6 C7 1.370(8) .
C6 H6 0.9500 .
C7 C8 1.406(8) .
C7 H7 0.9500 .
C8 C9 1.473(8) .
C9 C10 1.351(8) .
C10 C11 1.461(8) .
C10 C15 1.507(8) .
C11 C12 1.430(8) .
C12 C13 1.460(9) .
C13 C14 1.428(8) .
C14 C15 1.473(8) .
C15 C16 1.366(8) .
C16 C17 1.470(8) .
C16 C23 1.529(8) .
C17 C22 1.395(9) .
C17 C18 1.401(8) .
C18 C19 1.390(8) .
C18 H18 0.9500 .
C19 C20 1.373(9) .
C19 H19 0.9500 .
C20 C21 1.354(10) .
C20 H20 0.9500 .
C21 C22 1.393(9) .
C21 H21 0.9500 .
C23 C24 1.544(9) .
C24 H24A 0.9800 .
C24 H24B 0.9800 .
C24 H24C 0.9800 .
C25 C26 1.555(8) .
C25 H25A 0.9800 .
C25 H25B 0.9800 .
C25 H25C 0.9800 .
C26 C47 1.491(8) .
C26 C33 1.515(8) .
C27 C28 1.382(9) .
C27 C32 1.392(8) .
C28 C29 1.384(9) .
C28 H28 0.9500 .
C29 C30 1.367(8) .
C29 H29 0.9500 .
C30 C31 1.384(9) .
C30 H30 0.9500 .
C31 C32 1.409(8) .
C31 H31 0.9500 .
C32 C33 1.440(8) .
C33 C34 1.369(8) .
C34 C35 1.463(8) .
C34 C39 1.492(8) .
C35 C36 1.437(8) .
C36 C37 1.428(9) .
C37 C38 1.459(8) .
C38 C39 1.462(8) .
C39 C40 1.355(8) .
C40 C41 1.474(9) .
C40 C47 1.532(8) .
C41 C42 1.394(9) .
C41 C46 1.402(8) .
C42 C43 1.383(8) .
C42 H42 0.9500 .
C43 C44 1.373(8) .
C43 H43 0.9500 .
C44 C45 1.389(9) .
C44 H44 0.9500 .
C45 C46 1.367(9) .
C45 H45 0.9500 .
C47 C48 1.525(9) .
C48 H48A 0.9800 .
C48 H48B 0.9800 .
C48 H48C 0.9800 .

loop_
_geom_torsion_atom_site_label_1
_geom_torsion_atom_site_label_2
_geom_torsion_atom_site_label_3
_geom_torsion_atom_site_label_4
_geom_torsion
_geom_torsion_site_symmetry_1
_geom_torsion_site_symmetry_2
_geom_torsion_site_symmetry_3
_geom_torsion_site_symmetry_4
N2 S1 N1 C11 1.0(5) . . . .
N1 S1 N2 C12 -2.1(5) . . . .
N4 S2 N3 C14 0.9(5) . . . .
N3 S2 N4 C13 -1.1(5) . . . .
N6 S3 N5 C35 -0.7(4) . . . .
N5 S3 N6 C36 -0.4(4) . . . .
N8 S4 N7 C38 -1.2(5) . . . .
N7 S4 N8 C37 1.0(5) . . . .
C3 O1 C2 C23 -134.6(5) . . . .
C3 O1 C2 C9 -19.0(7) . . . .
C3 O1 C2 C1 100.9(6) . . . .
C2 O1 C3 C4 -169.0(6) . . . .
C2 O1 C3 C8 11.5(7) . . . .
O1 C3 C4 C5 178.6(6) . . . .
C8 C3 C4 C5 -1.9(10) . . . .
C3 C4 C5 C6 1.0(10) . . . .
C4 C5 C6 C7 0.6(10) . . . .
C5 C6 C7 C8 -1.3(10) . . . .
C6 C7 C8 C3 0.5(9) . . . .
C6 C7 C8 C9 179.3(7) . . . .
O1 C3 C8 C7 -179.3(5) . . . .
C4 C3 C8 C7 1.2(9) . . . .
O1 C3 C8 C9 1.5(7) . . . .
C4 C3 C8 C9 -178.0(6) . . . .
C7 C8 C9 C10 -11.7(13) . . . .
C3 C8 C9 C10 167.2(7) . . . .
C7 C8 C9 C2 167.8(7) . . . .
C3 C8 C9 C2 -13.2(6) . . . .
O1 C2 C9 C10 -160.4(5) . . . .
C23 C2 C9 C10 -43.1(7) . . . .
C1 C2 C9 C10 82.8(7) . . . .
O1 C2 C9 C8 20.0(6) . . . .
C23 C2 C9 C8 137.3(5) . . . .
C1 C2 C9 C8 -96.8(6) . . . .
C8 C9 C10 C11 -0.8(12) . . . .
C2 C9 C10 C11 179.7(5) . . . .
C8 C9 C10 C15 -178.3(6) . . . .
C2 C9 C10 C15 2.2(8) . . . .
S1 N1 C11 C12 0.3(6) . . . .
S1 N1 C11 C10 179.9(5) . . . .
C9 C10 C11 N1 -12.4(10) . . . .
C15 C10 C11 N1 165.2(5) . . . .
C9 C10 C11 C12 167.2(6) . . . .
C15 C10 C11 C12 -15.3(8) . . . .
S1 N2 C12 C11 2.5(7) . . . .
S1 N2 C12 C13 -178.8(5) . . . .
N1 C11 C12 N2 -1.9(8) . . . .
C10 C11 C12 N2 178.4(6) . . . .
N1 C11 C12 C13 179.3(5) . . . .
C10 C11 C12 C13 -0.3(9) . . . .
S2 N4 C13 C14 0.9(7) . . . .
S2 N4 C13 C12 179.6(5) . . . .
N2 C12 C13 N4 10.4(10) . . . .
C11 C12 C13 N4 -171.0(6) . . . .
N2 C12 C13 C14 -171.0(6) . . . .
C11 C12 C13 C14 7.6(8) . . . .
S2 N3 C14 C13 -0.5(7) . . . .
S2 N3 C14 C15 178.9(5) . . . .
N4 C13 C14 N3 -0.3(8) . . . .
C12 C13 C14 N3 -179.0(5) . . . .
N4 C13 C14 C15 -179.7(6) . . . .
C12 C13 C14 C15 1.6(9) . . . .
N3 C14 C15 C16 -14.9(10) . . . .
C13 C14 C15 C16 164.4(6) . . . .
N3 C14 C15 C10 163.4(6) . . . .
C13 C14 C15 C10 -17.3(8) . . . .
C9 C10 C15 C16 19.3(8) . . . .
C11 C10 C15 C16 -158.4(6) . . . .
C9 C10 C15 C14 -159.1(6) . . . .
C11 C10 C15 C14 23.2(7) . . . .
C14 C15 C16 C17 3.3(12) . . . .
C10 C15 C16 C17 -175.0(6) . . . .
C14 C15 C16 C23 -179.1(5) . . . .
C10 C15 C16 C23 2.6(8) . . . .
C15 C16 C17 C22 167.5(8) . . . .
C23 C16 C17 C22 -10.3(6) . . . .
C15 C16 C17 C18 -10.8(13) . . . .
C23 C16 C17 C18 171.4(7) . . . .
C22 C17 C18 C19 -2.0(9) . . . .
C16 C17 C18 C19 176.1(6) . . . .
C17 C18 C19 C20 2.2(9) . . . .
C18 C19 C20 C21 -1.4(10) . . . .
C19 C20 C21 C22 0.5(11) . . . .
C23 O2 C22 C21 -172.4(6) . . . .
C23 O2 C22 C17 8.7(7) . . . .
C20 C21 C22 O2 -179.2(6) . . . .
C20 C21 C22 C17 -0.3(11) . . . .
C18 C17 C22 O2 -179.9(5) . . . .
C16 C17 C22 O2 1.4(7) . . . .
C18 C17 C22 C21 1.1(10) . . . .
C16 C17 C22 C21 -177.5(6) . . . .
C22 O2 C23 C2 -132.1(5) . . . .
C22 O2 C23 C16 -14.5(6) . . . .
C22 O2 C23 C24 103.3(6) . . . .
O1 C2 C23 O2 -68.6(6) . . . .
C9 C2 C23 O2 177.1(5) . . . .
C1 C2 C23 O2 52.2(7) . . . .
O1 C2 C23 C16 175.9(5) . . . .
C9 C2 C23 C16 61.6(6) . . . .
C1 C2 C23 C16 -63.3(6) . . . .
O1 C2 C23 C24 51.4(7) . . . .
C9 C2 C23 C24 -62.9(7) . . . .
C1 C2 C23 C24 172.2(5) . . . .
C15 C16 C23 O2 -163.1(5) . . . .
C17 C16 C23 O2 15.3(6) . . . .
C15 C16 C23 C2 -43.9(7) . . . .
C17 C16 C23 C2 134.4(5) . . . .
C15 C16 C23 C24 82.3(7) . . . .
C17 C16 C23 C24 -99.3(6) . . . .
C27 O3 C26 C47 134.0(5) . . . .
C27 O3 C26 C33 18.4(6) . . . .
C27 O3 C26 C25 -101.9(6) . . . .
C26 O3 C27 C28 169.3(6) . . . .
C26 O3 C27 C32 -12.8(7) . . . .
O3 C27 C28 C29 178.9(6) . . . .
C32 C27 C28 C29 1.3(10) . . . .
C27 C28 C29 C30 -0.1(9) . . . .
C28 C29 C30 C31 -0.6(9) . . . .
C29 C30 C31 C32 0.2(9) . . . .
O3 C27 C32 C31 -179.5(5) . . . .
C28 C27 C32 C31 -1.7(9) . . . .
O3 C27 C32 C33 1.5(7) . . . .
C28 C27 C32 C33 179.3(6) . . . .
C30 C31 C32 C27 0.9(8) . . . .
C30 C31 C32 C33 179.5(6) . . . .
C27 C32 C33 C34 -169.8(7) . . . .
C31 C32 C33 C34 11.5(13) . . . .
C27 C32 C33 C26 9.8(6) . . . .
C31 C32 C33 C26 -168.9(7) . . . .
O3 C26 C33 C34 162.4(5) . . . .
C47 C26 C33 C34 44.8(7) . . . .
C25 C26 C33 C34 -79.7(7) . . . .
O3 C26 C33 C32 -17.3(6) . . . .
C47 C26 C33 C32 -134.9(5) . . . .
C25 C26 C33 C32 100.6(6) . . . .
C32 C33 C34 C35 -6.1(11) . . . .
C26 C33 C34 C35 174.3(5) . . . .
C32 C33 C34 C39 176.3(6) . . . .
C26 C33 C34 C39 -3.2(8) . . . .
S3 N5 C35 C36 1.4(6) . . . .
S3 N5 C35 C34 -178.3(5) . . . .
C33 C34 C35 N5 14.4(9) . . . .
C39 C34 C35 N5 -168.0(5) . . . .
C33 C34 C35 C36 -165.3(6) . . . .
C39 C34 C35 C36 12.3(8) . . . .
S3 N6 C36 C37 -178.1(5) . . . .
S3 N6 C36 C35 1.3(6) . . . .
N5 C35 C36 N6 -1.9(7) . . . .
C34 C35 C36 N6 177.9(5) . . . .
N5 C35 C36 C37 177.5(5) . . . .
C34 C35 C36 C37 -2.7(8) . . . .
S4 N8 C37 C36 178.3(5) . . . .
S4 N8 C37 C38 -0.6(6) . . . .
N6 C36 C37 N8 -3.6(9) . . . .
C35 C36 C37 N8 177.0(6) . . . .
N6 C36 C37 C38 175.3(6) . . . .
C35 C36 C37 C38 -4.1(8) . . . .
S4 N7 C38 C37 0.9(6) . . . .
S4 N7 C38 C39 -179.2(5) . . . .
N8 C37 C38 N7 -0.2(7) . . . .
C36 C37 C38 N7 -179.2(5) . . . .
N8 C37 C38 C39 179.9(5) . . . .
C36 C37 C38 C39 0.9(8) . . . .
N7 C38 C39 C40 10.6(10) . . . .
C37 C38 C39 C40 -169.5(6) . . . .
N7 C38 C39 C34 -171.1(5) . . . .
C37 C38 C39 C34 8.8(8) . . . .
C33 C34 C39 C40 -18.7(8) . . . .
C35 C34 C39 C40 163.5(5) . . . .
C33 C34 C39 C38 162.9(5) . . . .
C35 C34 C39 C38 -14.8(7) . . . .
C38 C39 C40 C41 -5.3(12) . . . .
C34 C39 C40 C41 176.5(6) . . . .
C38 C39 C40 C47 174.4(5) . . . .
C34 C39 C40 C47 -3.9(8) . . . .
C39 C40 C41 C42 10.7(13) . . . .
C47 C40 C41 C42 -168.9(7) . . . .
C39 C40 C41 C46 -170.7(7) . . . .
C47 C40 C41 C46 9.7(6) . . . .
C46 C41 C42 C43 -0.8(9) . . . .
C40 C41 C42 C43 177.7(6) . . . .
C41 C42 C43 C44 0.1(9) . . . .
C42 C43 C44 C45 0.8(9) . . . .
C43 C44 C45 C46 -1.0(9) . . . .
C44 C45 C46 O4 179.2(5) . . . .
C44 C45 C46 C41 0.2(9) . . . .
C47 O4 C46 C45 166.4(6) . . . .
C47 O4 C46 C41 -14.6(7) . . . .
C42 C41 C46 C45 0.6(9) . . . .
C40 C41 C46 C45 -178.2(6) . . . .
C42 C41 C46 O4 -178.4(5) . . . .
C40 C41 C46 O4 2.7(7) . . . .
C46 O4 C47 C26 134.6(5) . . . .
C46 O4 C47 C48 -101.1(5) . . . .
C46 O4 C47 C40 19.6(6) . . . .
O3 C26 C47 O4 67.7(6) . . . .
C33 C26 C47 O4 -176.9(5) . . . .
C25 C26 C47 O4 -53.3(7) . . . .
O3 C26 C47 C48 -53.3(7) . . . .
C33 C26 C47 C48 62.1(6) . . . .
C25 C26 C47 C48 -174.2(5) . . . .
O3 C26 C47 C40 -178.4(5) . . . .
C33 C26 C47 C40 -63.0(6) . . . .
C25 C26 C47 C40 60.7(7) . . . .
C39 C40 C47 O4 162.3(5) . . . .
C41 C40 C47 O4 -18.0(6) . . . .
C39 C40 C47 C26 45.4(7) . . . .
C41 C40 C47 C26 -134.9(5) . . . .
C39 C40 C47 C48 -80.2(7) . . . .
C41 C40 C47 C48 99.5(6) . . . .
